data_4344557
loop_
_publ_author_name
'Marchuk, Alexey'
'Schultz, Peter'
'Hoch, Constantin'
'Oeckler, Oliver'
'Schnick, Wolfgang'

_publ_section_title
;
 M2PO3N (M = Ca, Sr): ortho-Oxonitridophosphates with \b-K2SO4 Structure
 Type.
;
_journal_issue 2
_journal_name_full 'Inorganic chemistry'
_journal_page_first 974
_journal_page_last 982
_journal_paper_doi 10.1021/acs.inorgchem.5b02647
_journal_volume 55
_journal_year 2016
_chemical_formula_sum 'N O3 P Sr2'
_chemical_formula_weight 268.22
_chemical_name_systematic
;
 ?
;
_space_group_crystal_system orthorhombic
_space_group_IT_number 62
_space_group_name_Hall '-P 2ac 2n'
_space_group_name_H-M_alt 'P n m a'
_symmetry_space_group_name_Hall '-P 2ac 2n'
_symmetry_space_group_name_H-M 'P n m a'
_audit_creation_method SHELXL-2014
_cell_angle_alpha 90
_cell_angle_beta 90
_cell_angle_gamma 90
_cell_formula_units_Z 4
_cell_length_a 7.1433(5)
_cell_length_b 5.5711(3)
_cell_length_c 9.8000(7)
_cell_measurement_temperature 200
_cell_volume 390.00(4)
_computing_structure_refinement 'SHELXL-2014 (Sheldrick, 2014)'
_diffrn_ambient_temperature 200
_diffrn_measured_fraction_theta_full 1.000
_diffrn_measured_fraction_theta_max 1.000
_diffrn_measurement_device_type 'Bruker CCD'
_diffrn_radiation_type MoK\a
_diffrn_radiation_wavelength 0.71073
_diffrn_reflns_av_R_equivalents 0.0943
_diffrn_reflns_av_unetI/netI 0.0491
_diffrn_reflns_laue_measured_fraction_full 1.000
_diffrn_reflns_laue_measured_fraction_max 1.000
_diffrn_reflns_limit_h_max 9
_diffrn_reflns_limit_h_min -9
_diffrn_reflns_limit_k_max 6
_diffrn_reflns_limit_k_min -7
_diffrn_reflns_limit_l_max 12
_diffrn_reflns_limit_l_min -13
_diffrn_reflns_number 6635
_diffrn_reflns_point_group_measured_fraction_full 1.000
_diffrn_reflns_point_group_measured_fraction_max 1.000
_diffrn_reflns_theta_full 25.242
_diffrn_reflns_theta_max 28.296
_diffrn_reflns_theta_min 3.529
_exptl_absorpt_coefficient_mu 27.617
_exptl_absorpt_correction_T_max 0.7457
_exptl_absorpt_correction_T_min 0.5429
_exptl_absorpt_correction_type multi-scan
_exptl_absorpt_process_details Platon
_exptl_crystal_colour colorless
_exptl_crystal_density_diffrn 4.568
_exptl_crystal_description block
_exptl_crystal_F_000 488
_exptl_crystal_size_max 0.73
_exptl_crystal_size_mid 0.36
_exptl_crystal_size_min 0.27
_refine_diff_density_max 0.979
_refine_diff_density_min -1.306
_refine_diff_density_rms 0.348
_refine_ls_extinction_method none
_refine_ls_goodness_of_fit_ref 1.084
_refine_ls_hydrogen_treatment undef
_refine_ls_matrix_type full
_refine_ls_number_parameters 40
_refine_ls_number_reflns 532
_refine_ls_number_restraints 0
_refine_ls_restrained_S_all 1.084
_refine_ls_R_factor_all 0.0262
_refine_ls_R_factor_gt 0.0240
_refine_ls_shift/su_max 0.000
_refine_ls_shift/su_mean 0.000
_refine_ls_structure_factor_coef Fsqd
_refine_ls_weighting_details 'w=1/[\s^2^(Fo^2^)+(0.0224P)^2^+1.0156P] where P=(Fo^2^+2Fc^2^)/3'
_refine_ls_weighting_scheme calc
_refine_ls_wR_factor_gt 0.0606
_refine_ls_wR_factor_ref 0.0614
_reflns_Friedel_coverage 0.000
_reflns_number_gt 493
_reflns_number_total 532
_reflns_threshold_expression 'I > 2\s(I)'
_cod_data_source_file ic5b02647_si_006.cif
_cod_data_source_block Sr2PO3N_200K
_cod_database_code 4344557
_shelx_space_group_comment
;
The symmetry employed for this shelxl refinement is uniquely defined
by the following loop, which should always be used as a source of
symmetry information in preference to the above space-group names.
They are only intended as comments.
;
_shelxl_version_number 2014-3

loop_
_space_group_symop_operation_xyz
'x, y, z'
'-x+1/2, -y, z+1/2'
'-x, y+1/2, -z'
'x+1/2, -y+1/2, -z+1/2'
'-x, -y, -z'
'x-1/2, y, -z-1/2'
'x, -y-1/2, z'
'-x-1/2, y-1/2, z-1/2'

loop_
_atom_site_label
_atom_site_type_symbol
_atom_site_fract_x
_atom_site_fract_y
_atom_site_fract_z
_atom_site_U_iso_or_equiv
_atom_site_adp_type
_atom_site_occupancy
_atom_site_site_symmetry_order
_atom_site_calc_flag
_atom_site_refinement_flags_posn
_atom_site_refinement_flags_adp
_atom_site_refinement_flags_occupancy
O1 O 0.2161(4) 0.0242(5) 0.3338(2) 0.0215(6) Uani 1 1 d . . .
O2 O -0.0051(6) 0.2500 0.0731(4) 0.0192(9) Uani 1 2 d S T P
N1 N 0.1781(6) 0.2500 0.5627(4) 0.0105(8) Uani 1 2 d S T P
P1 P 0.27547(18) 0.2500 0.41888(11) 0.0074(3) Uani 1 2 d S T P
Sr1 Sr 0.34101(7) 0.2500 0.07812(5) 0.01132(17) Uani 1 2 d S T P
Sr2 Sr 0.49363(6) 0.2500 0.69794(4) 0.00746(17) Uani 1 2 d S T P

loop_
_atom_site_aniso_label
_atom_site_aniso_U_11
_atom_site_aniso_U_22
_atom_site_aniso_U_33
_atom_site_aniso_U_23
_atom_site_aniso_U_13
_atom_site_aniso_U_12
O1 0.0234(15) 0.0199(13) 0.0213(12) -0.0082(10) -0.0072(12) 0.0018(12)
O2 0.014(2) 0.029(2) 0.0143(17) 0.000 0.0010(14) 0.000
N1 0.0088(19) 0.017(2) 0.0054(16) 0.000 0.0032(15) 0.000
P1 0.0075(6) 0.0091(5) 0.0057(5) 0.000 0.0000(4) 0.000
Sr1 0.0089(3) 0.0120(3) 0.0131(3) 0.000 -0.00151(16) 0.000
Sr2 0.0063(3) 0.0113(3) 0.0048(2) 0.000 0.00004(15) 0.000

loop_
_atom_type_symbol
_atom_type_description
_atom_type_scat_dispersion_real
_atom_type_scat_dispersion_imag
_atom_type_scat_source
N N 0.0061 0.0000 'International Tables Vol C Tables 4.2.6.8 and 6.1.1.4'
O O 0.0106 0.0000 'International Tables Vol C Tables 4.2.6.8 and 6.1.1.4'
P P 0.1023 0.0000 'International Tables Vol C Tables 4.2.6.8 and 6.1.1.4'
Sr Sr -1.5307 0.0000 'International Tables Vol C Tables 4.2.6.8 and 6.1.1.4'

loop_
_geom_angle_atom_site_label_1
_geom_angle_atom_site_label_2
_geom_angle_atom_site_label_3
_geom_angle
_geom_angle_site_symmetry_1
_geom_angle_site_symmetry_3
P1 O1 Sr2 158.17(18) . 2_554
P1 O1 Sr2 108.67(15) . 5_656
Sr2 O1 Sr2 93.15(8) 2_554 5_656
P1 O1 Sr1 91.25(11) . 2
Sr2 O1 Sr1 91.93(9) 2_554 2
Sr2 O1 Sr1 84.27(7) 5_656 2
P1 O1 Sr1 91.59(12) . .
Sr2 O1 Sr1 89.40(7) 2_554 .
Sr2 O1 Sr1 84.68(8) 5_656 .
Sr1 O1 Sr1 168.93(12) 2 .
P1 O1 Sr1 76.04(12) . 6_556
Sr2 O1 Sr1 83.03(9) 2_554 6_556
Sr2 O1 Sr1 165.56(11) 5_656 6_556
Sr1 O1 Sr1 81.96(8) 2 6_556
Sr1 O1 Sr1 109.12(8) . 6_556
P1 O2 Sr1 176.0(2) 6_556 .
P1 O2 Sr2 92.70(17) 6_556 6_556
Sr1 O2 Sr2 91.34(13) . 6_556
P1 O2 Sr2 90.39(10) 6_556 2_564
Sr1 O2 Sr2 87.99(9) . 2_564
Sr2 O2 Sr2 113.72(6) 6_556 2_564
P1 O2 Sr2 90.39(10) 6_556 2_554
Sr1 O2 Sr2 87.99(9) . 2_554
Sr2 O2 Sr2 113.72(6) 6_556 2_554
Sr2 O2 Sr2 132.47(13) 2_564 2_554
P1 N1 Sr2 94.18(19) . .
P1 N1 Sr2 176.9(2) . 6_557
Sr2 N1 Sr2 88.88(11) . 6_557
P1 N1 Sr1 86.44(16) . 6_556
Sr2 N1 Sr1 179.38(16) . 6_556
Sr2 N1 Sr1 90.50(12) 6_557 6_556
P1 N1 Sr1 94.01(8) . 2_565
Sr2 N1 Sr1 90.84(9) . 2_565
Sr2 N1 Sr1 85.93(8) 6_557 2_565
Sr1 N1 Sr1 89.11(9) 6_556 2_565
P1 N1 Sr1 94.01(8) . 2
Sr2 N1 Sr1 90.84(9) . 2
Sr2 N1 Sr1 85.93(8) 6_557 2
Sr1 N1 Sr1 89.11(9) 6_556 2
Sr1 N1 Sr1 171.65(16) 2_565 2
O1 P1 O1 106.7(2) 7_565 .
O1 P1 O2 107.28(14) 7_565 6_656
O1 P1 O2 107.28(14) . 6_656
O1 P1 N1 110.93(14) 7_565 .
O1 P1 N1 110.93(14) . .
O2 P1 N1 113.4(2) 6_656 .
O1 P1 Sr1 74.60(12) 7_565 6_556
O1 P1 Sr1 74.60(12) . 6_556
O2 P1 Sr1 176.57(15) 6_656 6_556
N1 P1 Sr1 63.19(16) . 6_556
O1 P1 Sr2 126.59(10) 7_565 .
O1 P1 Sr2 126.59(10) . .
O2 P1 Sr2 57.44(14) 6_656 .
N1 P1 Sr2 55.94(15) . .
Sr1 P1 Sr2 119.13(4) 6_556 .
O1 P1 Sr1 60.39(10) 7_565 2_565
O1 P1 Sr1 149.40(13) . 2_565
O2 P1 Sr1 103.18(8) 6_656 2_565
N1 P1 Sr1 57.607(18) . 2_565
Sr1 P1 Sr1 75.13(2) 6_556 2_565
Sr2 P1 Sr1 73.38(2) . 2_565
O1 P1 Sr1 149.40(13) 7_565 2
O1 P1 Sr1 60.39(10) . 2
O2 P1 Sr1 103.18(8) 6_656 2
N1 P1 Sr1 57.607(18) . 2
Sr1 P1 Sr1 75.13(2) 6_556 2
Sr2 P1 Sr1 73.38(2) . 2
Sr1 P1 Sr1 115.18(4) 2_565 2
O1 P1 Sr1 60.72(10) 7_565 .
O1 P1 Sr1 60.72(10) . .
O2 P1 Sr1 84.91(14) 6_656 .
N1 P1 Sr1 161.72(16) . .
Sr1 P1 Sr1 98.52(3) 6_556 .
Sr2 P1 Sr1 142.34(4) . .
Sr1 P1 Sr1 120.225(19) 2_565 .
Sr1 P1 Sr1 120.225(19) 2 .
O1 P1 Sr2 45.70(11) 7_565 5_666
O1 P1 Sr2 127.13(11) . 5_666
O2 P1 Sr2 62.42(6) 6_656 5_666
N1 P1 Sr2 120.77(5) . 5_666
Sr1 P1 Sr2 118.91(2) 6_556 5_666
Sr2 P1 Sr2 92.97(3) . 5_666
Sr1 P1 Sr2 66.043(10) 2_565 5_666
Sr1 P1 Sr2 164.51(4) 2 5_666
Sr1 P1 Sr2 66.617(19) . 5_666
O1 P1 Sr2 127.13(11) 7_565 5_656
O1 P1 Sr2 45.71(11) . 5_656
O2 P1 Sr2 62.42(6) 6_656 5_656
N1 P1 Sr2 120.77(5) . 5_656
Sr1 P1 Sr2 118.91(2) 6_556 5_656
Sr2 P1 Sr2 92.97(3) . 5_656
Sr1 P1 Sr2 164.51(4) 2_565 5_656
Sr1 P1 Sr2 66.043(10) 2 5_656
Sr1 P1 Sr2 66.617(19) . 5_656
Sr2 P1 Sr2 108.43(4) 5_666 5_656
O2 Sr1 N1 149.03(12) . 6_656
O2 Sr1 N1 87.14(9) . 2_554
N1 Sr1 N1 90.89(9) 6_656 2_554
O2 Sr1 N1 87.14(9) . 2_564
N1 Sr1 N1 90.89(9) 6_656 2_564
N1 Sr1 N1 171.65(16) 2_554 2_564
O2 Sr1 O1 80.86(10) . 2_554
N1 Sr1 O1 73.04(8) 6_656 2_554
N1 Sr1 O1 54.34(9) 2_554 2_554
N1 Sr1 O1 118.62(9) 2_564 2_554
O2 Sr1 O1 80.86(10) . 8_665
N1 Sr1 O1 73.04(8) 6_656 8_665
N1 Sr1 O1 118.62(9) 2_554 8_665
N1 Sr1 O1 54.34(9) 2_564 8_665
O1 Sr1 O1 64.34(10) 2_554 8_665
O2 Sr1 O1 73.37(10) . 7_565
N1 Sr1 O1 133.36(8) 6_656 7_565
N1 Sr1 O1 117.23(9) 2_554 7_565
N1 Sr1 O1 66.72(9) 2_564 7_565
O1 Sr1 O1 153.53(3) 2_554 7_565
O1 Sr1 O1 116.098(11) 8_665 7_565
O2 Sr1 O1 73.37(10) . .
N1 Sr1 O1 133.36(8) 6_656 .
N1 Sr1 O1 66.72(9) 2_554 .
N1 Sr1 O1 117.23(9) 2_564 .
O1 Sr1 O1 116.098(11) 2_554 .
O1 Sr1 O1 153.53(3) 8_665 .
O1 Sr1 O1 50.62(10) 7_565 .
O2 Sr1 O1 150.98(7) . 4
N1 Sr1 O1 52.07(8) 6_656 4
N1 Sr1 O1 117.67(10) 2_554 4
N1 Sr1 O1 69.55(10) 2_564 4
O1 Sr1 O1 125.06(5) 2_554 4
O1 Sr1 O1 98.04(8) 8_665 4
O1 Sr1 O1 81.41(6) 7_565 4
O1 Sr1 O1 101.51(6) . 4
O2 Sr1 O1 150.98(7) . 6_656
N1 Sr1 O1 52.07(8) 6_656 6_656
N1 Sr1 O1 69.55(10) 2_554 6_656
N1 Sr1 O1 117.67(10) 2_564 6_656
O1 Sr1 O1 98.04(8) 2_554 6_656
O1 Sr1 O1 125.06(5) 8_665 6_656
O1 Sr1 O1 101.51(6) 7_565 6_656
O1 Sr1 O1 81.41(6) . 6_656
O1 Sr1 O1 48.16(10) 4 6_656
O2 Sr1 P1 179.40(9) . 6_656
N1 Sr1 P1 30.37(8) 6_656 6_656
N1 Sr1 P1 92.83(9) 2_554 6_656
N1 Sr1 P1 92.83(9) 2_564 6_656
O1 Sr1 P1 98.63(6) 2_554 6_656
O1 Sr1 P1 98.63(6) 8_665 6_656
O1 Sr1 P1 107.17(6) 7_565 6_656
O1 Sr1 P1 107.17(6) . 6_656
O1 Sr1 P1 29.35(5) 4 6_656
O1 Sr1 P1 29.35(5) 6_656 6_656
O2 Sr1 P1 74.84(5) . 2_554
N1 Sr1 P1 89.06(5) 6_656 2_554
N1 Sr1 P1 28.38(8) 2_554 2_554
N1 Sr1 P1 143.53(8) 2_564 2_554
O1 Sr1 P1 28.36(5) 2_554 2_554
O1 Sr1 P1 91.09(5) 8_665 2_554
O1 Sr1 P1 133.41(6) 7_565 2_554
O1 Sr1 P1 88.02(5) . 2_554
O1 Sr1 P1 134.11(5) 4 2_554
O1 Sr1 P1 90.41(5) 6_656 2_554
P1 Sr1 P1 104.87(2) 6_656 2_554
O1 Sr2 O1 74.63(12) 2 8_666
O1 Sr2 O1 153.57(7) 2 3_656
O1 Sr2 O1 100.46(9) 8_666 3_656
O1 Sr2 O1 100.46(9) 2 5_656
O1 Sr2 O1 153.57(7) 8_666 5_656
O1 Sr2 O1 72.15(13) 3_656 5_656
O1 Sr2 N1 75.83(9) 2 .
O1 Sr2 N1 75.83(9) 8_666 .
O1 Sr2 N1 128.92(7) 3_656 .
O1 Sr2 N1 128.92(7) 5_656 .
O1 Sr2 O2 122.02(9) 2 6_656
O1 Sr2 O2 122.02(9) 8_666 6_656
O1 Sr2 O2 82.96(9) 3_656 6_656
O1 Sr2 O2 82.96(9) 5_656 6_656
N1 Sr2 O2 59.74(12) . 6_656
O1 Sr2 N1 80.24(9) 2 6_657
O1 Sr2 N1 80.24(9) 8_666 6_657
O1 Sr2 N1 73.33(9) 3_656 6_657
O1 Sr2 N1 73.33(9) 5_656 6_657
N1 Sr2 N1 149.77(13) . 6_657
O2 Sr2 N1 150.49(13) 6_656 6_657
O1 Sr2 O2 70.96(9) 2 2
O1 Sr2 O2 141.56(10) 8_666 2
O1 Sr2 O2 117.98(10) 3_656 2
O1 Sr2 O2 52.50(10) 5_656 2
N1 Sr2 O2 79.60(8) . 2
O2 Sr2 O2 66.28(6) 6_656 2
N1 Sr2 O2 109.71(7) 6_657 2
O1 Sr2 O2 141.56(10) 2 2_565
O1 Sr2 O2 70.96(9) 8_666 2_565
O1 Sr2 O2 52.50(10) 3_656 2_565
O1 Sr2 O2 117.98(10) 5_656 2_565
N1 Sr2 O2 79.60(8) . 2_565
O2 Sr2 O2 66.28(7) 6_656 2_565
N1 Sr2 O2 109.71(7) 6_657 2_565
O2 Sr2 O2 132.47(13) 2 2_565
O1 Sr2 P1 99.48(7) 2 .
O1 Sr2 P1 99.48(7) 8_666 .
O1 Sr2 P1 106.95(6) 3_656 .
O1 Sr2 P1 106.95(6) 5_656 .
N1 Sr2 P1 29.88(8) . .
O2 Sr2 P1 29.86(9) 6_656 .
N1 Sr2 P1 179.65(9) 6_657 .
O2 Sr2 P1 70.37(7) 2 .
O2 Sr2 P1 70.37(7) 2_565 .
O1 Sr2 P1 162.45(6) 2 5_666
O1 Sr2 P1 88.28(6) 8_666 5_666
O1 Sr2 P1 25.63(6) 3_656 5_666
O1 Sr2 P1 93.08(7) 5_656 5_666
N1 Sr2 P1 104.19(5) . 5_666
O2 Sr2 P1 70.43(5) 6_656 5_666
N1 Sr2 P1 93.18(6) 6_657 5_666
O2 Sr2 P1 126.54(8) 2 5_666
O2 Sr2 P1 27.19(8) 2_565 5_666
P1 Sr2 P1 87.03(3) . 5_666
O1 Sr2 P1 88.28(6) 2 5_656
O1 Sr2 P1 162.45(6) 8_666 5_656
O1 Sr2 P1 93.08(7) 3_656 5_656
O1 Sr2 P1 25.63(6) 5_656 5_656
N1 Sr2 P1 104.19(5) . 5_656
O2 Sr2 P1 70.43(5) 6_656 5_656
N1 Sr2 P1 93.18(5) 6_657 5_656
O2 Sr2 P1 27.19(8) 2 5_656
O2 Sr2 P1 126.54(8) 2_565 5_656
P1 Sr2 P1 87.03(3) . 5_656
P1 Sr2 P1 108.43(4) 5_666 5_656

loop_
_geom_bond_atom_site_label_1
_geom_bond_atom_site_label_2
_geom_bond_distance
_geom_bond_site_symmetry_2
O1 P1 1.568(2) .
O1 Sr2 2.520(3) 2_554
O1 Sr2 2.594(3) 5_656
O1 Sr1 2.869(3) 2
O1 Sr1 2.942(3) .
O1 Sr1 3.083(3) 6_556
O2 P1 1.569(4) 6_556
O2 Sr1 2.473(4) .
O2 Sr2 2.656(4) 6_556
O2 Sr2 3.0437(15) 2_564
O2 Sr2 3.0437(15) 2_554
N1 P1 1.572(4) .
N1 Sr2 2.615(4) .
N1 Sr2 2.690(4) 6_557
N1 Sr1 2.775(4) 6_556
N1 Sr1 2.7930(3) 2_565
N1 Sr1 2.7930(3) 2
P1 O1 1.568(2) 7_565
P1 O2 1.569(4) 6_656
P1 Sr1 3.1036(14) 6_556
P1 Sr2 3.1477(12) .
P1 Sr1 3.2995(7) 2_565
P1 Sr1 3.2995(7) 2
P1 Sr1 3.3721(12) .
P1 Sr2 3.4337(8) 5_666
P1 Sr2 3.4337(8) 5_656
Sr1 N1 2.775(4) 6_656
Sr1 N1 2.7930(3) 2_554
Sr1 N1 2.7930(3) 2_564
Sr1 O1 2.869(3) 2_554
Sr1 O1 2.869(3) 8_665
Sr1 O1 2.942(3) 7_565
Sr1 O1 3.083(3) 4
Sr1 O1 3.083(3) 6_656
Sr1 P1 3.1036(14) 6_656
Sr1 P1 3.2995(7) 2_554
Sr2 O1 2.520(3) 2
Sr2 O1 2.520(3) 8_666
Sr2 O1 2.594(3) 3_656
Sr2 O1 2.594(3) 5_656
Sr2 O2 2.656(4) 6_656
Sr2 N1 2.690(4) 6_657
Sr2 O2 3.0437(15) 2
Sr2 O2 3.0437(15) 2_565
Sr2 P1 3.4337(8) 5_666
Sr2 P1 3.4337(8) 5_656
